data_4089396
loop_
_publ_author_name
'Sharma, Hemant K.'
'Metta-Maga\~na, Alejandro J.'
'Pannell, Keith H.'

_publ_section_title
;
 Reactions of an Iron Chlorodistannane with Hydroxide: Isolation and
 Structural Characterization of
 {(\h5-Me3SiC5H4)Fe(CO)[(SntBu2)2(\m-OH)]&#x00B7;&#x00B7;&#x00B7;DMAP},
 DMAP = 4-(N,N-Dimethylamino)pyridine, a \m-OH-Stannyl(stannylene)--Iron
 Complex
;
_journal_issue 21
_journal_name_full Organometallics
_journal_page_first 6218
_journal_paper_doi 10.1021/om3012129
_journal_volume 32
_journal_year 2013
_chemical_formula_sum 'C26 H49 Cl Fe O2 Si Sn2'
_chemical_formula_weight 750.42
_space_group_IT_number 14
_space_group_name_Hall '-P 2ybc'
_space_group_name_H-M_alt 'P 1 21/c 1'
_symmetry_cell_setting monoclinic
_symmetry_space_group_name_H-M 'P 1 21/c 1'
_atom_sites_solution_hydrogens geom
_atom_sites_solution_primary direct
_atom_sites_solution_secondary difmap
_audit_creation_method SHELXL-97
_cell_angle_alpha 90.00
_cell_angle_beta 115.207(5)
_cell_angle_gamma 90.00
_cell_formula_units_Z 8
_cell_length_a 17.063(2)
_cell_length_b 13.2010(18)
_cell_length_c 33.212(4)
_cell_measurement_reflns_used 8729
_cell_measurement_temperature 296(2)
_cell_measurement_theta_max 24.18
_cell_measurement_theta_min 2.31
_cell_volume 6768.6(15)
_computing_cell_refinement 'Bruker SAINT'
_computing_data_collection 'Bruker APEX2'
_computing_data_reduction 'Bruker SAINT'
_computing_molecular_graphics 'Bruker SHELXTL'
_computing_publication_material 'Bruker SHELXTL'
_computing_structure_refinement 'SHELXL-97 (Sheldrick, 2008)'
_computing_structure_solution 'SHELXS-97 (Sheldrick, 2008)'
_diffrn_ambient_temperature 296(2)
_diffrn_measured_fraction_theta_full 1.000
_diffrn_measured_fraction_theta_max 1.000
_diffrn_measurement_device_type 'Bruker APEX CCD'
_diffrn_measurement_method '\f and \w scans'
_diffrn_radiation_monochromator graphite
_diffrn_radiation_source 'fine-focus sealed tube'
_diffrn_radiation_type MoK\a
_diffrn_radiation_wavelength 0.71073
_diffrn_reflns_av_R_equivalents 0.0780
_diffrn_reflns_av_sigmaI/netI 0.0603
_diffrn_reflns_limit_h_max 22
_diffrn_reflns_limit_h_min -22
_diffrn_reflns_limit_k_max 17
_diffrn_reflns_limit_k_min -17
_diffrn_reflns_limit_l_max 43
_diffrn_reflns_limit_l_min -43
_diffrn_reflns_number 97908
_diffrn_reflns_theta_full 28.00
_diffrn_reflns_theta_max 28.00
_diffrn_reflns_theta_min 1.32
_exptl_absorpt_coefficient_mu 2.020
_exptl_absorpt_correction_T_max 0.9200
_exptl_absorpt_correction_T_min 0.8009
_exptl_absorpt_correction_type none
_exptl_crystal_colour yellow
_exptl_crystal_density_diffrn 1.473
_exptl_crystal_density_method 'not measured'
_exptl_crystal_description slab
_exptl_crystal_F_000 3024
_exptl_crystal_size_max 0.12
_exptl_crystal_size_mid 0.08
_exptl_crystal_size_min 0.04
_refine_diff_density_max 0.586
_refine_diff_density_min -0.654
_refine_diff_density_rms 0.103
_refine_ls_extinction_method none
_refine_ls_goodness_of_fit_ref 0.894
_refine_ls_hydrogen_treatment mixed
_refine_ls_matrix_type full
_refine_ls_number_parameters 625
_refine_ls_number_reflns 16344
_refine_ls_number_restraints 0
_refine_ls_restrained_S_all 0.894
_refine_ls_R_factor_all 0.1014
_refine_ls_R_factor_gt 0.0425
_refine_ls_shift/su_max 0.002
_refine_ls_shift/su_mean 0.000
_refine_ls_structure_factor_coef Fsqd
_refine_ls_weighting_details 'calc w=1/[\s^2^(Fo^2^)+(0.1000P)^2^+0.0000P] where P=(Fo^2^+2Fc^2^)/3'
_refine_ls_weighting_scheme calc
_refine_ls_wR_factor_gt 0.1128
_refine_ls_wR_factor_ref 0.1641
_reflns_number_gt 9412
_reflns_number_total 16344
_reflns_threshold_expression >2sigma(I)
_cod_data_source_file 5.cif
_cod_data_source_block 513hs_0ms
_cod_depositor_comments
;
The following automatic conversions were performed:

data item '_symmetry_cell_setting' value 'Monoclinic' was changed to
'monoclinic' in accordance with the
/home/saulius/struct/COD-crude-data/automatic-downloads/DataCite-retrospective/ACS/depositions/lib/dictionaries/cif_core.dic
dictionary named 'cif_core.dic' version 2.4.2 last updated on
2011-04-26.

Automatic conversion script
Id: cif_fix_values 6909 2019-04-08 15:41:33Z antanas 
;
_cod_original_cell_volume 6768.6(16)
_cod_original_sg_symbol_H-M P2(1)/c
_cod_database_code 4089396

loop_
_symmetry_equiv_pos_as_xyz
'x, y, z'
'-x, y+1/2, -z+1/2'
'-x, -y, -z'
'x, -y-1/2, z-1/2'

loop_
_atom_site_label
_atom_site_type_symbol
_atom_site_fract_x
_atom_site_fract_y
_atom_site_fract_z
_atom_site_U_iso_or_equiv
_atom_site_adp_type
_atom_site_occupancy
_atom_site_symmetry_multiplicity
_atom_site_calc_flag
_atom_site_refinement_flags
Sn1 Sn 0.01936(3) 0.78533(3) 0.880417(14) 0.04350(12) Uani 1 1 d .
Sn2 Sn 0.15328(3) 0.82687(3) 0.851950(14) 0.04876(13) Uani 1 1 d .
Fe1 Fe 0.02756(6) 0.60051(7) 0.90842(3) 0.0481(2) Uani 1 1 d .
Cl1 Cl 0.28217(13) 0.77011(19) 0.91350(7) 0.0849(6) Uani 1 1 d .
Si1 Si 0.09887(16) 0.34038(16) 0.91209(10) 0.0877(8) Uani 1 1 d .
O1 O -0.1387(4) 0.6348(5) 0.9103(3) 0.119(3) Uani 1 1 d .
O2 O -0.0443(4) 0.5168(4) 0.81954(18) 0.0886(18) Uani 1 1 d .
C1 C 0.1082(4) 0.4719(5) 0.9349(2) 0.0592(17) Uani 1 1 d .
C2 C 0.1564(4) 0.5547(5) 0.9292(2) 0.0558(16) Uani 1 1 d .
H2 H 0.1850 0.5540 0.9108 0.067 Uiso 1 1 d R
C3 C 0.1544(5) 0.6360(5) 0.9551(2) 0.069(2) Uani 1 1 d .
H3 H 0.1822 0.6978 0.9577 0.083 Uiso 1 1 d R
C4 C 0.1027(6) 0.6077(6) 0.9767(3) 0.085(3) Uani 1 1 d .
H4 H 0.0890 0.6484 0.9956 0.102 Uiso 1 1 d R
C5 C 0.0751(6) 0.5077(6) 0.9647(3) 0.081(2) Uani 1 1 d .
H5 H 0.0406 0.4708 0.9748 0.098 Uiso 1 1 d R
C6 C -0.0100(6) 0.2939(7) 0.8855(4) 0.134(5) Uani 1 1 d .
H6A H -0.0328 0.2861 0.9072 0.202 Uiso 1 1 calc R
H6B H -0.0104 0.2295 0.8720 0.202 Uiso 1 1 calc R
H6C H -0.0451 0.3411 0.8631 0.202 Uiso 1 1 calc R
C7 C 0.1667(9) 0.2598(8) 0.9576(5) 0.240(11) Uani 1 1 d .
H7A H 0.1406 0.2512 0.9779 0.360 Uiso 1 1 calc R
H7B H 0.2227 0.2904 0.9728 0.360 Uiso 1 1 calc R
H7C H 0.1728 0.1949 0.9461 0.360 Uiso 1 1 calc R
C8 C 0.1420(11) 0.3430(9) 0.8686(6) 0.227(10) Uani 1 1 d .
H8A H 0.1358 0.2772 0.8553 0.340 Uiso 1 1 calc R
H8B H 0.2022 0.3615 0.8822 0.340 Uiso 1 1 calc R
H8C H 0.1102 0.3918 0.8461 0.340 Uiso 1 1 calc R
C9 C -0.0731(5) 0.6216(6) 0.9085(3) 0.075(2) Uani 1 1 d .
C10 C -0.0164(5) 0.5546(5) 0.8543(2) 0.0594(17) Uani 1 1 d .
C11 C 0.0336(5) 0.8957(5) 0.9341(3) 0.068(2) Uani 1 1 d .
C12 C 0.1260(6) 0.8951(7) 0.9703(3) 0.096(3) Uani 1 1 d .
H12A H 0.1659 0.8985 0.9568 0.145 Uiso 1 1 calc R
H12B H 0.1358 0.8339 0.9873 0.145 Uiso 1 1 calc R
H12C H 0.1345 0.9525 0.9894 0.145 Uiso 1 1 calc R
C13 C -0.0285(7) 0.8653(7) 0.9546(3) 0.105(3) Uani 1 1 d .
H13A H -0.0131 0.7993 0.9678 0.157 Uiso 1 1 calc R
H13B H -0.0868 0.8639 0.9318 0.157 Uiso 1 1 calc R
H13C H -0.0244 0.9137 0.9770 0.157 Uiso 1 1 calc R
C14 C 0.0119(7) 1.0023(6) 0.9152(3) 0.103(3) Uani 1 1 d .
H14A H 0.0187 1.0488 0.9387 0.155 Uiso 1 1 calc R
H14B H -0.0469 1.0043 0.8930 0.155 Uiso 1 1 calc R
H14C H 0.0502 1.0212 0.9021 0.155 Uiso 1 1 calc R
C15 C -0.1036(5) 0.8222(6) 0.8204(3) 0.068(2) Uani 1 1 d .
C16 C -0.1274(7) 0.7375(8) 0.7872(3) 0.129(4) Uani 1 1 d .
H16A H -0.1743 0.7585 0.7599 0.193 Uiso 1 1 calc R
H16B H -0.1447 0.6794 0.7988 0.193 Uiso 1 1 calc R
H16C H -0.0782 0.7204 0.7816 0.193 Uiso 1 1 calc R
C17 C -0.0910(6) 0.9191(8) 0.7993(3) 0.126(4) Uani 1 1 d .
H17A H -0.0454 0.9097 0.7900 0.190 Uiso 1 1 calc R
H17B H -0.0758 0.9732 0.8206 0.190 Uiso 1 1 calc R
H17C H -0.1437 0.9358 0.7739 0.190 Uiso 1 1 calc R
C18 C -0.1773(6) 0.8386(9) 0.8337(4) 0.128(4) Uani 1 1 d .
H18A H -0.2256 0.8683 0.8093 0.192 Uiso 1 1 calc R
H18B H -0.1586 0.8832 0.8589 0.192 Uiso 1 1 calc R
H18C H -0.1943 0.7747 0.8413 0.192 Uiso 1 1 calc R
C19 C 0.1962(6) 0.9830(6) 0.8465(3) 0.077(2) Uani 1 1 d .
C20 C 0.2327(8) 1.0319(8) 0.8924(4) 0.136(5) Uani 1 1 d .
H20A H 0.2692 0.9843 0.9141 0.205 Uiso 1 1 calc R
H20B H 0.1860 1.0518 0.8995 0.205 Uiso 1 1 calc R
H20C H 0.2660 1.0906 0.8924 0.205 Uiso 1 1 calc R
C21 C 0.1195(7) 1.0423(8) 0.8143(4) 0.145(5) Uani 1 1 d .
H21A H 0.1389 1.1064 0.8083 0.217 Uiso 1 1 calc R
H21B H 0.0792 1.0533 0.8270 0.217 Uiso 1 1 calc R
H21C H 0.0917 1.0050 0.7870 0.217 Uiso 1 1 calc R
C22 C 0.2670(7) 0.9798(8) 0.8312(4) 0.125(4) Uani 1 1 d .
H22A H 0.2920 1.0461 0.8338 0.188 Uiso 1 1 calc R
H22B H 0.2436 0.9585 0.8007 0.188 Uiso 1 1 calc R
H22C H 0.3109 0.9329 0.8492 0.188 Uiso 1 1 calc R
C23 C 0.1575(6) 0.7263(6) 0.7996(3) 0.074(2) Uani 1 1 d .
C24 C 0.2496(6) 0.7188(8) 0.8045(3) 0.101(3) Uani 1 1 d .
H24A H 0.2867 0.6954 0.8338 0.151 Uiso 1 1 calc R
H24B H 0.2687 0.7842 0.7997 0.151 Uiso 1 1 calc R
H24C H 0.2519 0.6719 0.7829 0.151 Uiso 1 1 calc R
C25 C 0.1246(8) 0.6253(7) 0.8043(4) 0.124(4) Uani 1 1 d .
H25A H 0.0681 0.6324 0.8038 0.186 Uiso 1 1 calc R
H25B H 0.1633 0.5955 0.8320 0.186 Uiso 1 1 calc R
H25C H 0.1209 0.5826 0.7802 0.186 Uiso 1 1 calc R
C26 C 0.1005(7) 0.7706(9) 0.7542(3) 0.125(4) Uani 1 1 d .
H26A H 0.1005 0.7261 0.7313 0.187 Uiso 1 1 calc R
H26B H 0.1226 0.8357 0.7512 0.187 Uiso 1 1 calc R
H26C H 0.0424 0.7781 0.7514 0.187 Uiso 1 1 calc R
Sn3 Sn 0.53032(3) 0.37109(3) 0.879646(13) 0.04047(11) Uani 1 1 d .
Sn4 Sn 0.65480(3) 0.32794(3) 0.845014(13) 0.04367(12) Uani 1 1 d .
Fe2 Fe 0.54803(6) 0.55343(6) 0.91214(3) 0.0466(2) Uani 1 1 d .
Cl2 Cl 0.79027(12) 0.37819(17) 0.90458(6) 0.0742(5) Uani 1 1 d .
Si2 Si 0.60856(16) 0.81522(17) 0.91550(11) 0.0974(10) Uani 1 1 d .
O3 O 0.4640(4) 0.6431(4) 0.82441(19) 0.0878(17) Uani 1 1 d .
O4 O 0.3898(4) 0.5205(5) 0.9222(2) 0.100(2) Uani 1 1 d .
C31 C 0.6268(4) 0.6825(5) 0.9373(3) 0.0607(18) Uani 1 1 d .
C32 C 0.6739(4) 0.6040(5) 0.9278(2) 0.0553(16) Uani 1 1 d .
H32 H 0.6973 0.6088 0.9072 0.066 Uiso 1 1 d R
C33 C 0.6796(5) 0.5195(5) 0.9539(2) 0.0613(18) Uani 1 1 d .
H33 H 0.7082 0.4595 0.9541 0.074 Uiso 1 1 d R
C34 C 0.6346(5) 0.5406(6) 0.9795(2) 0.069(2) Uani 1 1 d .
H34 H 0.6269 0.4971 0.9995 0.082 Uiso 1 1 d R
C35 C 0.6033(5) 0.6403(6) 0.9694(3) 0.071(2) Uani 1 1 d .
H35 H 0.5715 0.6737 0.9822 0.085 Uiso 1 1 d R
C36 C 0.6319(9) 0.8193(10) 0.8642(5) 0.169(6) Uani 1 1 d .
H36A H 0.6097 0.8813 0.8483 0.253 Uiso 1 1 calc R
H36B H 0.6043 0.7628 0.8453 0.253 Uiso 1 1 calc R
H36C H 0.6933 0.8159 0.8733 0.253 Uiso 1 1 calc R
C37 C 0.4954(6) 0.8523(7) 0.8999(4) 0.137(5) Uani 1 1 d .
H37A H 0.4866 0.8624 0.9264 0.205 Uiso 1 1 calc R
H37B H 0.4574 0.7997 0.8822 0.205 Uiso 1 1 calc R
H37C H 0.4830 0.9140 0.8831 0.205 Uiso 1 1 calc R
C38 C 0.6843(8) 0.8988(7) 0.9576(5) 0.200(8) Uani 1 1 d .
H38A H 0.6723 0.9678 0.9477 0.300 Uiso 1 1 calc R
H38B H 0.7424 0.8819 0.9626 0.300 Uiso 1 1 calc R
H38C H 0.6782 0.8910 0.9849 0.300 Uiso 1 1 calc R
C39 C 0.4966(5) 0.6030(5) 0.8588(3) 0.0617(18) Uani 1 1 d .
C40 C 0.4520(5) 0.5319(5) 0.9171(3) 0.0630(19) Uani 1 1 d .
C41 C 0.4021(4) 0.3401(5) 0.8226(2) 0.0602(18) Uani 1 1 d .
C42 C 0.3355(5) 0.3207(9) 0.8412(4) 0.120(4) Uani 1 1 d .
H42A H 0.2808 0.3033 0.8173 0.181 Uiso 1 1 calc R
H42B H 0.3289 0.3807 0.8558 0.181 Uiso 1 1 calc R
H42C H 0.3549 0.2659 0.8622 0.181 Uiso 1 1 calc R
C43 C 0.3725(6) 0.4292(8) 0.7918(3) 0.140(5) Uani 1 1 d .
H43A H 0.4119 0.4402 0.7785 0.209 Uiso 1 1 calc R
H43B H 0.3711 0.4884 0.8083 0.209 Uiso 1 1 calc R
H43C H 0.3155 0.4163 0.7690 0.209 Uiso 1 1 calc R
C44 C 0.4073(6) 0.2478(8) 0.7986(3) 0.111(4) Uani 1 1 d .
H44A H 0.3509 0.2321 0.7758 0.167 Uiso 1 1 calc R
H44B H 0.4276 0.1922 0.8191 0.167 Uiso 1 1 calc R
H44C H 0.4467 0.2591 0.7853 0.167 Uiso 1 1 calc R
C45 C 0.5523(5) 0.2530(5) 0.9320(2) 0.0551(16) Uani 1 1 d .
C46 C 0.6480(5) 0.2496(6) 0.9631(2) 0.077(2) Uani 1 1 d .
H46A H 0.6585 0.1965 0.9846 0.115 Uiso 1 1 calc R
H46B H 0.6654 0.3133 0.9782 0.115 Uiso 1 1 calc R
H46C H 0.6807 0.2367 0.9462 0.115 Uiso 1 1 calc R
C47 C 0.5008(6) 0.2816(6) 0.9584(3) 0.089(3) Uani 1 1 d .
H47A H 0.4404 0.2864 0.9385 0.134 Uiso 1 1 calc R
H47B H 0.5207 0.3457 0.9727 0.134 Uiso 1 1 calc R
H47C H 0.5088 0.2306 0.9804 0.134 Uiso 1 1 calc R
C48 C 0.5242(5) 0.1505(5) 0.9116(3) 0.076(2) Uani 1 1 d .
H48A H 0.5373 0.1010 0.9347 0.113 Uiso 1 1 calc R
H48B H 0.5542 0.1339 0.8937 0.113 Uiso 1 1 calc R
H48C H 0.4629 0.1511 0.8932 0.113 Uiso 1 1 calc R
C49 C 0.6532(5) 0.4314(5) 0.7925(2) 0.0606(18) Uani 1 1 d .
C50 C 0.6226(7) 0.5337(6) 0.7999(3) 0.104(3) Uani 1 1 d .
H50A H 0.6198 0.5791 0.7767 0.156 Uiso 1 1 calc R
H50B H 0.6623 0.5599 0.8282 0.156 Uiso 1 1 calc R
H50C H 0.5661 0.5273 0.7994 0.156 Uiso 1 1 calc R
C51 C 0.5903(7) 0.3907(8) 0.7474(3) 0.110(3) Uani 1 1 d .
H51A H 0.5332 0.3875 0.7462 0.165 Uiso 1 1 calc R
H51B H 0.6082 0.3241 0.7431 0.165 Uiso 1 1 calc R
H51C H 0.5900 0.4348 0.7243 0.165 Uiso 1 1 calc R
C52 C 0.7442(6) 0.4412(7) 0.7943(3) 0.095(3) Uani 1 1 d .
H52A H 0.7427 0.4877 0.7718 0.142 Uiso 1 1 calc R
H52B H 0.7634 0.3761 0.7892 0.142 Uiso 1 1 calc R
H52C H 0.7835 0.4659 0.8230 0.142 Uiso 1 1 calc R
C53 C 0.6903(5) 0.1710(5) 0.8352(2) 0.0600(18) Uani 1 1 d .
C54 C 0.6099(6) 0.1133(7) 0.8055(3) 0.100(3) Uani 1 1 d .
H54A H 0.5811 0.1485 0.7778 0.151 Uiso 1 1 calc R
H54B H 0.5716 0.1081 0.8198 0.151 Uiso 1 1 calc R
H54C H 0.6258 0.0467 0.8001 0.151 Uiso 1 1 calc R
C55 C 0.7533(6) 0.1743(7) 0.8144(3) 0.099(3) Uani 1 1 d .
H55A H 0.7681 0.1064 0.8098 0.148 Uiso 1 1 calc R
H55B H 0.8047 0.2096 0.8338 0.148 Uiso 1 1 calc R
H55C H 0.7272 0.2089 0.7864 0.148 Uiso 1 1 calc R
C56 C 0.7338(6) 0.1188(6) 0.8804(3) 0.097(3) Uani 1 1 d .
H56A H 0.7473 0.0500 0.8763 0.146 Uiso 1 1 calc R
H56B H 0.6954 0.1194 0.8947 0.146 Uiso 1 1 calc R
H56C H 0.7862 0.1541 0.8986 0.146 Uiso 1 1 calc R

loop_
_atom_site_aniso_label
_atom_site_aniso_U_11
_atom_site_aniso_U_22
_atom_site_aniso_U_33
_atom_site_aniso_U_23
_atom_site_aniso_U_13
_atom_site_aniso_U_12
Sn1 0.0432(2) 0.0400(2) 0.0481(3) -0.00108(18) 0.0203(2) 0.00337(17)
Sn2 0.0513(3) 0.0519(3) 0.0478(3) 0.0020(2) 0.0257(2) 0.0020(2)
Fe1 0.0551(6) 0.0416(5) 0.0503(5) -0.0009(4) 0.0249(5) -0.0013(4)
Cl1 0.0563(12) 0.1217(18) 0.0670(13) 0.0154(12) 0.0170(10) 0.0097(11)
Si1 0.0660(15) 0.0438(11) 0.135(2) -0.0029(13) 0.0255(15) 0.0055(10)
O1 0.104(5) 0.087(4) 0.217(8) -0.008(5) 0.117(6) -0.007(4)
O2 0.108(5) 0.078(4) 0.062(3) -0.022(3) 0.019(3) -0.016(3)
C1 0.059(4) 0.044(3) 0.067(4) 0.012(3) 0.019(4) 0.008(3)
C2 0.047(4) 0.058(4) 0.052(4) 0.006(3) 0.011(3) 0.003(3)
C3 0.076(5) 0.048(4) 0.054(4) 0.006(3) 0.000(4) -0.003(4)
C4 0.120(8) 0.070(5) 0.054(5) 0.000(4) 0.025(5) 0.008(5)
C5 0.107(7) 0.078(6) 0.073(5) 0.025(4) 0.052(5) 0.012(5)
C6 0.098(8) 0.064(6) 0.208(14) -0.007(7) 0.033(8) -0.010(6)
C7 0.251(17) 0.057(6) 0.205(15) -0.007(8) -0.101(13) 0.024(9)
C8 0.32(2) 0.102(9) 0.42(3) -0.064(13) 0.31(2) -0.021(11)
C9 0.075(5) 0.053(4) 0.113(7) -0.005(4) 0.056(5) -0.009(4)
C10 0.064(5) 0.050(4) 0.058(4) -0.004(3) 0.021(4) -0.003(3)
C11 0.088(6) 0.050(4) 0.085(5) -0.013(4) 0.054(5) -0.004(4)
C12 0.114(8) 0.082(6) 0.082(6) -0.041(5) 0.032(6) -0.009(6)
C13 0.162(10) 0.084(6) 0.118(8) -0.040(6) 0.107(8) -0.020(6)
C14 0.149(9) 0.053(5) 0.127(8) -0.016(5) 0.078(7) -0.001(5)
C15 0.047(4) 0.064(4) 0.076(5) 0.016(4) 0.011(4) 0.011(3)
C16 0.110(8) 0.130(9) 0.081(7) -0.021(7) -0.020(6) 0.029(7)
C17 0.100(8) 0.110(8) 0.119(8) 0.057(7) -0.002(6) 0.007(6)
C18 0.057(6) 0.180(12) 0.144(10) 0.046(9) 0.039(6) 0.032(6)
C19 0.091(6) 0.055(4) 0.103(6) 0.006(4) 0.059(5) -0.007(4)
C20 0.194(13) 0.088(7) 0.165(11) -0.046(8) 0.113(10) -0.055(8)
C21 0.137(10) 0.085(7) 0.215(14) 0.055(9) 0.078(10) 0.010(7)
C22 0.139(9) 0.094(7) 0.192(12) 0.000(8) 0.118(9) -0.027(7)
C23 0.097(6) 0.076(5) 0.073(5) -0.013(4) 0.060(5) -0.006(5)
C24 0.113(8) 0.117(8) 0.106(7) -0.005(6) 0.078(7) 0.019(6)
C25 0.201(12) 0.090(7) 0.132(9) -0.046(7) 0.120(9) -0.044(8)
C26 0.144(10) 0.170(11) 0.060(6) -0.010(7) 0.044(7) 0.010(9)
Sn3 0.0411(2) 0.0427(2) 0.0396(2) -0.00209(17) 0.01911(19) -0.00163(17)
Sn4 0.0483(3) 0.0471(2) 0.0403(2) -0.00442(18) 0.0234(2) -0.00084(18)
Fe2 0.0540(6) 0.0429(5) 0.0511(5) -0.0031(4) 0.0303(5) 0.0001(4)
Cl2 0.0533(11) 0.1003(15) 0.0633(12) -0.0202(11) 0.0193(9) -0.0111(10)
Si2 0.0621(15) 0.0488(12) 0.156(3) 0.0137(15) 0.0220(16) -0.0053(11)
O3 0.100(4) 0.080(4) 0.068(4) 0.015(3) 0.021(3) 0.012(3)
O4 0.090(4) 0.101(4) 0.149(6) -0.006(4) 0.089(4) -0.002(4)
C31 0.053(4) 0.053(4) 0.081(5) -0.013(4) 0.033(4) -0.013(3)
C32 0.051(4) 0.064(4) 0.056(4) -0.006(3) 0.028(3) -0.006(3)
C33 0.064(5) 0.056(4) 0.053(4) -0.003(3) 0.015(4) 0.007(3)
C34 0.086(6) 0.072(5) 0.049(4) -0.007(4) 0.030(4) -0.021(4)
C35 0.081(5) 0.065(5) 0.085(6) -0.033(4) 0.054(5) -0.016(4)
C36 0.176(13) 0.149(12) 0.208(15) 0.087(11) 0.106(12) -0.006(10)
C37 0.091(8) 0.072(6) 0.222(14) -0.013(8) 0.042(9) 0.016(6)
C38 0.151(12) 0.055(6) 0.252(17) 0.011(8) -0.050(11) -0.023(7)
C39 0.063(5) 0.052(4) 0.077(5) -0.002(4) 0.036(4) 0.005(3)
C40 0.073(5) 0.056(4) 0.076(5) -0.006(4) 0.047(4) 0.006(4)
C41 0.039(4) 0.068(4) 0.059(4) -0.007(4) 0.008(3) 0.000(3)
C42 0.053(5) 0.180(11) 0.119(9) -0.047(8) 0.027(6) -0.019(6)
C43 0.093(7) 0.121(9) 0.106(8) 0.029(7) -0.052(6) -0.011(7)
C44 0.077(6) 0.117(8) 0.092(7) -0.052(6) -0.010(5) 0.002(6)
C45 0.065(4) 0.051(4) 0.055(4) 0.003(3) 0.032(4) 0.001(3)
C46 0.090(6) 0.066(5) 0.058(5) 0.020(4) 0.016(4) 0.004(4)
C47 0.133(8) 0.080(6) 0.095(6) 0.008(5) 0.088(6) 0.004(5)
C48 0.100(6) 0.057(4) 0.077(5) 0.004(4) 0.045(5) -0.009(4)
C49 0.084(5) 0.062(4) 0.045(4) 0.009(3) 0.036(4) 0.000(4)
C50 0.179(10) 0.073(6) 0.104(7) 0.031(5) 0.102(8) 0.030(6)
C51 0.132(9) 0.136(9) 0.057(5) 0.012(6) 0.036(6) 0.005(7)
C52 0.110(7) 0.106(7) 0.102(7) 0.013(6) 0.078(6) -0.009(6)
C53 0.067(5) 0.059(4) 0.063(4) -0.004(4) 0.035(4) 0.000(4)
C54 0.105(7) 0.071(5) 0.126(8) -0.040(6) 0.050(7) -0.009(5)
C55 0.125(8) 0.084(6) 0.129(8) -0.016(6) 0.094(7) 0.009(6)
C56 0.131(8) 0.069(5) 0.104(7) 0.017(5) 0.062(7) 0.042(6)

loop_
_atom_type_symbol
_atom_type_description
_atom_type_scat_dispersion_real
_atom_type_scat_dispersion_imag
_atom_type_scat_source
C C 0.0033 0.0016 'International Tables Vol C Tables 4.2.6.8 and 6.1.1.4'
H H 0.0000 0.0000 'International Tables Vol C Tables 4.2.6.8 and 6.1.1.4'
Cl Cl 0.1484 0.1585 'International Tables Vol C Tables 4.2.6.8 and 6.1.1.4'
Fe Fe 0.3463 0.8444 'International Tables Vol C Tables 4.2.6.8 and 6.1.1.4'
O O 0.0106 0.0060 'International Tables Vol C Tables 4.2.6.8 and 6.1.1.4'
Si Si 0.0817 0.0704 'International Tables Vol C Tables 4.2.6.8 and 6.1.1.4'
Sn Sn -0.6537 1.4246 'International Tables Vol C Tables 4.2.6.8 and 6.1.1.4'

loop_
_geom_angle_atom_site_label_1
_geom_angle_atom_site_label_2
_geom_angle_atom_site_label_3
_geom_angle
C11 Sn1 C15 108.0(3)
C11 Sn1 Fe1 110.9(2)
C15 Sn1 Fe1 114.2(2)
C11 Sn1 Sn2 107.8(2)
C15 Sn1 Sn2 103.8(2)
Fe1 Sn1 Sn2 111.63(3)
C23 Sn2 C19 111.8(3)
C23 Sn2 Cl1 99.1(2)
C19 Sn2 Cl1 98.3(2)
C23 Sn2 Sn1 116.1(2)
C19 Sn2 Sn1 122.7(2)
Cl1 Sn2 Sn1 103.24(6)
C10 Fe1 C9 93.8(4)
C10 Fe1 C4 160.0(3)
C9 Fe1 C4 98.2(4)
C10 Fe1 C5 123.6(3)
C9 Fe1 C5 95.8(4)
C4 Fe1 C5 39.3(3)
C10 Fe1 C2 99.8(3)
C9 Fe1 C2 160.7(3)
C4 Fe1 C2 65.2(3)
C5 Fe1 C2 65.3(3)
C10 Fe1 C3 134.0(3)
C9 Fe1 C3 131.9(4)
C4 Fe1 C3 39.2(3)
C5 Fe1 C3 65.6(3)
C2 Fe1 C3 38.5(3)
C10 Fe1 C1 93.9(3)
C9 Fe1 C1 126.3(3)
C4 Fe1 C1 66.1(3)
C5 Fe1 C1 39.2(3)
C2 Fe1 C1 39.6(3)
C3 Fe1 C1 66.0(3)
C10 Fe1 Sn1 91.4(2)
C9 Fe1 Sn1 87.0(3)
C4 Fe1 Sn1 105.2(2)
C5 Fe1 Sn1 144.5(3)
C2 Fe1 Sn1 106.16(19)
C3 Fe1 Sn1 86.4(2)
C1 Fe1 Sn1 145.7(2)
C6 Si1 C7 111.8(6)
C6 Si1 C1 114.1(4)
C7 Si1 C1 107.1(5)
C6 Si1 C8 106.9(7)
C7 Si1 C8 109.4(8)
C1 Si1 C8 107.5(5)
C5 C1 C2 105.2(6)
C5 C1 Si1 127.1(6)
C2 C1 Si1 127.5(6)
C5 C1 Fe1 69.0(4)
C2 C1 Fe1 69.0(4)
Si1 C1 Fe1 130.1(4)
C3 C2 C1 109.9(7)
C3 C2 Fe1 71.3(4)
C1 C2 Fe1 71.4(4)
C3 C2 H2 125.1
C1 C2 H2 125.0
Fe1 C2 H2 123.9
C2 C3 C4 107.4(7)
C2 C3 Fe1 70.2(4)
C4 C3 Fe1 69.2(5)
C2 C3 H3 126.2
C4 C3 H3 126.4
Fe1 C3 H3 125.9
C5 C4 C3 108.3(8)
C5 C4 Fe1 70.8(5)
C3 C4 Fe1 71.6(4)
C5 C4 H4 125.9
C3 C4 H4 125.8
Fe1 C4 H4 123.2
C4 C5 C1 109.2(8)
C4 C5 Fe1 69.9(4)
C1 C5 Fe1 71.8(4)
C4 C5 H5 125.4
C1 C5 H5 125.4
Fe1 C5 H5 124.5
Si1 C6 H6A 109.5
Si1 C6 H6B 109.5
H6A C6 H6B 109.5
Si1 C6 H6C 109.5
H6A C6 H6C 109.5
H6B C6 H6C 109.5
Si1 C7 H7A 109.5
Si1 C7 H7B 109.5
H7A C7 H7B 109.5
Si1 C7 H7C 109.5
H7A C7 H7C 109.5
H7B C7 H7C 109.5
Si1 C8 H8A 109.5
Si1 C8 H8B 109.5
H8A C8 H8B 109.5
Si1 C8 H8C 109.5
H8A C8 H8C 109.5
H8B C8 H8C 109.5
O1 C9 Fe1 177.4(9)
O2 C10 Fe1 174.9(7)
C14 C11 C12 108.6(7)
C14 C11 C13 109.3(7)
C12 C11 C13 109.0(7)
C14 C11 Sn1 110.6(6)
C12 C11 Sn1 110.6(5)
C13 C11 Sn1 108.8(5)
C11 C12 H12A 109.5
C11 C12 H12B 109.5
H12A C12 H12B 109.5
C11 C12 H12C 109.5
H12A C12 H12C 109.5
H12B C12 H12C 109.5
C11 C13 H13A 109.5
C11 C13 H13B 109.5
H13A C13 H13B 109.5
C11 C13 H13C 109.5
H13A C13 H13C 109.5
H13B C13 H13C 109.5
C11 C14 H14A 109.5
C11 C14 H14B 109.5
H14A C14 H14B 109.5
C11 C14 H14C 109.5
H14A C14 H14C 109.5
H14B C14 H14C 109.5
C16 C15 C18 108.8(8)
C16 C15 C17 109.7(8)
C18 C15 C17 108.3(8)
C16 C15 Sn1 110.4(5)
C18 C15 Sn1 110.4(6)
C17 C15 Sn1 109.2(5)
C15 C16 H16A 109.5
C15 C16 H16B 109.5
H16A C16 H16B 109.5
C15 C16 H16C 109.5
H16A C16 H16C 109.5
H16B C16 H16C 109.5
C15 C17 H17A 109.5
C15 C17 H17B 109.5
H17A C17 H17B 109.5
C15 C17 H17C 109.5
H17A C17 H17C 109.5
H17B C17 H17C 109.5
C15 C18 H18A 109.5
C15 C18 H18B 109.5
H18A C18 H18B 109.5
C15 C18 H18C 109.5
H18A C18 H18C 109.5
H18B C18 H18C 109.5
C22 C19 C21 110.7(8)
C22 C19 C20 107.8(8)
C21 C19 C20 110.6(9)
C22 C19 Sn2 110.1(6)
C21 C19 Sn2 108.9(6)
C20 C19 Sn2 108.8(6)
C19 C20 H20A 109.5
C19 C20 H20B 109.5
H20A C20 H20B 109.5
C19 C20 H20C 109.5
H20A C20 H20C 109.5
H20B C20 H20C 109.5
C19 C21 H21A 109.5
C19 C21 H21B 109.5
H21A C21 H21B 109.5
C19 C21 H21C 109.5
H21A C21 H21C 109.5
H21B C21 H21C 109.5
C19 C22 H22A 109.5
C19 C22 H22B 109.5
H22A C22 H22B 109.5
C19 C22 H22C 109.5
H22A C22 H22C 109.5
H22B C22 H22C 109.5
C25 C23 C24 110.7(8)
C25 C23 C26 109.8(9)
C24 C23 C26 109.1(7)
C25 C23 Sn2 108.5(5)
C24 C23 Sn2 109.6(6)
C26 C23 Sn2 109.1(6)
C23 C24 H24A 109.5
C23 C24 H24B 109.5
H24A C24 H24B 109.5
C23 C24 H24C 109.5
H24A C24 H24C 109.5
H24B C24 H24C 109.5
C23 C25 H25A 109.5
C23 C25 H25B 109.5
H25A C25 H25B 109.5
C23 C25 H25C 109.5
H25A C25 H25C 109.5
H25B C25 H25C 109.5
C23 C26 H26A 109.5
C23 C26 H26B 109.5
H26A C26 H26B 109.5
C23 C26 H26C 109.5
H26A C26 H26C 109.5
H26B C26 H26C 109.5
C41 Sn3 C45 108.0(3)
C41 Sn3 Fe2 114.77(19)
C45 Sn3 Fe2 111.68(17)
C41 Sn3 Sn4 104.33(19)
C45 Sn3 Sn4 105.34(17)
Fe2 Sn3 Sn4 112.01(2)
C49 Sn4 C53 112.0(3)
C49 Sn4 Cl2 99.4(2)
C53 Sn4 Cl2 98.7(2)
C49 Sn4 Sn3 115.56(19)
C53 Sn4 Sn3 122.58(18)
Cl2 Sn4 Sn3 103.38(5)
C39 Fe2 C40 94.1(3)
C39 Fe2 C35 124.2(3)
C40 Fe2 C35 94.8(3)
C39 Fe2 C32 98.8(3)
C40 Fe2 C32 159.7(3)
C35 Fe2 C32 64.9(3)
C39 Fe2 C34 159.9(3)
C40 Fe2 C34 98.6(3)
C35 Fe2 C34 39.4(3)
C32 Fe2 C34 65.1(3)
C39 Fe2 C31 93.4(3)
C40 Fe2 C31 124.2(3)
C35 Fe2 C31 39.2(3)
C32 Fe2 C31 39.7(2)
C34 Fe2 C31 66.5(3)
C39 Fe2 C33 132.9(3)
C40 Fe2 C33 132.9(3)
C35 Fe2 C33 64.9(3)
C32 Fe2 C33 38.5(3)
C34 Fe2 C33 38.6(3)
C31 Fe2 C33 66.0(3)
C39 Fe2 Sn3 90.4(2)
C40 Fe2 Sn3 86.6(2)
C35 Fe2 Sn3 145.1(2)
C32 Fe2 Sn3 108.91(19)
C34 Fe2 Sn3 105.8(2)
C31 Fe2 Sn3 148.56(19)
C33 Fe2 Sn3 88.81(19)
C38 Si2 C37 111.8(6)
C38 Si2 C31 108.9(4)
C37 Si2 C31 109.8(4)
C38 Si2 C36 108.7(7)
C37 Si2 C36 109.5(6)
C31 Si2 C36 108.0(5)
C35 C31 C32 104.5(6)
C35 C31 Si2 127.7(6)
C32 C31 Si2 127.6(6)
C35 C31 Fe2 68.9(4)
C32 C31 Fe2 69.5(4)
Si2 C31 Fe2 129.0(4)
C33 C32 C31 110.0(6)
C33 C32 Fe2 72.0(4)
C31 C32 Fe2 70.8(4)
C33 C32 H32 125.1
C31 C32 H32 124.9
Fe2 C32 H32 123.8
C32 C33 C34 108.0(6)
C32 C33 Fe2 69.5(4)
C34 C33 Fe2 69.7(4)
C32 C33 H33 125.9
C34 C33 H33 126.1
Fe2 C33 H33 126.2
C33 C34 C35 106.9(7)
C33 C34 Fe2 71.7(4)
C35 C34 Fe2 69.2(4)
C33 C34 H34 126.5
C35 C34 H34 126.5
Fe2 C34 H34 124.3
C31 C35 C34 110.6(6)
C31 C35 Fe2 71.9(4)
C34 C35 Fe2 71.3(4)
C31 C35 H35 124.7
C34 C35 H35 124.7
Fe2 C35 H35 123.7
Si2 C36 H36A 109.5
Si2 C36 H36B 109.5
H36A C36 H36B 109.5
Si2 C36 H36C 109.5
H36A C36 H36C 109.5
H36B C36 H36C 109.5
Si2 C37 H37A 109.5
Si2 C37 H37B 109.5
H37A C37 H37B 109.5
Si2 C37 H37C 109.5
H37A C37 H37C 109.5
H37B C37 H37C 109.5
Si2 C38 H38A 109.5
Si2 C38 H38B 109.5
H38A C38 H38B 109.5
Si2 C38 H38C 109.5
H38A C38 H38C 109.5
H38B C38 H38C 109.5
O3 C39 Fe2 175.1(7)
O4 C40 Fe2 176.7(7)
C44 C41 C43 111.1(8)
C44 C41 C42 107.8(8)
C43 C41 C42 108.3(8)
C44 C41 Sn3 110.2(5)
C43 C41 Sn3 111.0(5)
C42 C41 Sn3 108.4(5)
C41 C42 H42A 109.5
C41 C42 H42B 109.5
H42A C42 H42B 109.5
C41 C42 H42C 109.5
H42A C42 H42C 109.5
H42B C42 H42C 109.5
C41 C43 H43A 109.5
C41 C43 H43B 109.5
H43A C43 H43B 109.5
C41 C43 H43C 109.5
H43A C43 H43C 109.5
H43B C43 H43C 109.5
C41 C44 H44A 109.5
C41 C44 H44B 109.5
H44A C44 H44B 109.5
C41 C44 H44C 109.5
H44A C44 H44C 109.5
H44B C44 H44C 109.5
C48 C45 C46 109.0(6)
C48 C45 C47 109.3(6)
C46 C45 C47 109.4(6)
C48 C45 Sn3 111.2(5)
C46 C45 Sn3 109.0(4)
C47 C45 Sn3 109.0(5)
C45 C46 H46A 109.5
C45 C46 H46B 109.5
H46A C46 H46B 109.5
C45 C46 H46C 109.5
H46A C46 H46C 109.5
H46B C46 H46C 109.5
C45 C47 H47A 109.5
C45 C47 H47B 109.5
H47A C47 H47B 109.5
C45 C47 H47C 109.5
H47A C47 H47C 109.5
H47B C47 H47C 109.5
C45 C48 H48A 109.5
C45 C48 H48B 109.5
H48A C48 H48B 109.5
C45 C48 H48C 109.5
H48A C48 H48C 109.5
H48B C48 H48C 109.5
C50 C49 C51 109.2(7)
C50 C49 C52 109.5(7)
C51 C49 C52 110.1(7)
C50 C49 Sn4 108.4(4)
C51 C49 Sn4 109.0(5)
C52 C49 Sn4 110.5(5)
C49 C50 H50A 109.5
C49 C50 H50B 109.5
H50A C50 H50B 109.5
C49 C50 H50C 109.5
H50A C50 H50C 109.5
H50B C50 H50C 109.5
C49 C51 H51A 109.5
C49 C51 H51B 109.5
H51A C51 H51B 109.5
C49 C51 H51C 109.5
H51A C51 H51C 109.5
H51B C51 H51C 109.5
C49 C52 H52A 109.5
C49 C52 H52B 109.5
H52A C52 H52B 109.5
C49 C52 H52C 109.5
H52A C52 H52C 109.5
H52B C52 H52C 109.5
C55 C53 C54 110.0(7)
C55 C53 C56 108.7(7)
C54 C53 C56 109.9(7)
C55 C53 Sn4 109.4(5)
C54 C53 Sn4 109.7(5)
C56 C53 Sn4 109.0(5)
C53 C54 H54A 109.5
C53 C54 H54B 109.5
H54A C54 H54B 109.5
C53 C54 H54C 109.5
H54A C54 H54C 109.5
H54B C54 H54C 109.5
C53 C55 H55A 109.5
C53 C55 H55B 109.5
H55A C55 H55B 109.5
C53 C55 H55C 109.5
H55A C55 H55C 109.5
H55B C55 H55C 109.5
C53 C56 H56A 109.5
C53 C56 H56B 109.5
H56A C56 H56B 109.5
C53 C56 H56C 109.5
H56A C56 H56C 109.5
H56B C56 H56C 109.5

loop_
_geom_bond_atom_site_label_1
_geom_bond_atom_site_label_2
_geom_bond_distance
Sn1 C11 2.233(7)
Sn1 C15 2.248(7)
Sn1 Fe1 2.5935(10)
Sn1 Sn2 2.8733(7)
Sn2 C23 2.212(7)
Sn2 C19 2.220(8)
Sn2 Cl1 2.397(2)
Fe1 C10 1.736(7)
Fe1 C9 1.741(8)
Fe1 C4 2.078(8)
Fe1 C5 2.089(7)
Fe1 C2 2.094(7)
Fe1 C3 2.109(7)
Fe1 C1 2.126(6)
Si1 C6 1.791(10)
Si1 C7 1.806(11)
Si1 C1 1.874(7)
Si1 C8 1.880(14)
O1 C9 1.159(9)
O2 C10 1.158(8)
C1 C5 1.413(10)
C1 C2 1.430(9)
C2 C3 1.385(10)
C2 H2 0.9304
C3 C4 1.403(11)
C3 H3 0.9291
C4 C5 1.401(11)
C4 H4 0.9286
C5 H5 0.9298
C6 H6A 0.9600
C6 H6B 0.9600
C6 H6C 0.9600
C7 H7A 0.9600
C7 H7B 0.9600
C7 H7C 0.9600
C8 H8A 0.9600
C8 H8B 0.9600
C8 H8C 0.9600
C11 C14 1.520(11)
C11 C12 1.521(11)
C11 C13 1.538(10)
C12 H12A 0.9600
C12 H12B 0.9600
C12 H12C 0.9600
C13 H13A 0.9600
C13 H13B 0.9600
C13 H13C 0.9600
C14 H14A 0.9600
C14 H14B 0.9600
C14 H14C 0.9600
C15 C16 1.500(12)
C15 C18 1.515(12)
C15 C17 1.517(11)
C16 H16A 0.9600
C16 H16B 0.9600
C16 H16C 0.9600
C17 H17A 0.9600
C17 H17B 0.9600
C17 H17C 0.9600
C18 H18A 0.9600
C18 H18B 0.9600
C18 H18C 0.9600
C19 C22 1.499(11)
C19 C21 1.509(13)
C19 C20 1.522(12)
C20 H20A 0.9600
C20 H20B 0.9600
C20 H20C 0.9600
C21 H21A 0.9600
C21 H21B 0.9600
C21 H21C 0.9600
C22 H22A 0.9600
C22 H22B 0.9600
C22 H22C 0.9600
C23 C25 1.481(12)
C23 C24 1.514(11)
C23 C26 1.522(12)
C24 H24A 0.9600
C24 H24B 0.9600
C24 H24C 0.9600
C25 H25A 0.9600
C25 H25B 0.9600
C25 H25C 0.9600
C26 H26A 0.9600
C26 H26B 0.9600
C26 H26C 0.9600
Sn3 C41 2.238(7)
Sn3 C45 2.244(7)
Sn3 Fe2 2.6022(10)
Sn3 Sn4 2.8705(6)
Sn4 C49 2.206(6)
Sn4 C53 2.221(7)
Sn4 Cl2 2.4086(19)
Fe2 C39 1.735(8)
Fe2 C40 1.740(7)
Fe2 C35 2.071(7)
Fe2 C32 2.092(6)
Fe2 C34 2.098(7)
Fe2 C31 2.110(6)
Fe2 C33 2.124(7)
Si2 C38 1.818(11)
Si2 C37 1.840(10)
Si2 C31 1.871(7)
Si2 C36 1.908(13)
O3 C39 1.163(8)
O4 C40 1.152(8)
C31 C35 1.402(10)
C31 C32 1.426(9)
C32 C33 1.390(9)
C32 H32 0.9296
C33 C34 1.396(10)
C33 H33 0.9289
C34 C35 1.407(11)
C34 H34 0.9287
C35 H35 0.9306
C36 H36A 0.9600
C36 H36B 0.9600
C36 H36C 0.9600
C37 H37A 0.9600
C37 H37B 0.9600
C37 H37C 0.9600
C38 H38A 0.9600
C38 H38B 0.9600
C38 H38C 0.9600
C41 C44 1.480(11)
C41 C43 1.498(11)
C41 C42 1.531(12)
C42 H42A 0.9600
C42 H42B 0.9600
C42 H42C 0.9600
C43 H43A 0.9600
C43 H43B 0.9600
C43 H43C 0.9600
C44 H44A 0.9600
C44 H44B 0.9600
C44 H44C 0.9600
C45 C48 1.498(10)
C45 C46 1.516(10)
C45 C47 1.529(9)
C46 H46A 0.9600
C46 H46B 0.9600
C46 H46C 0.9600
C47 H47A 0.9600
C47 H47B 0.9600
C47 H47C 0.9600
C48 H48A 0.9600
C48 H48B 0.9600
C48 H48C 0.9600
C49 C50 1.504(10)
C49 C51 1.522(11)
C49 C52 1.535(10)
C50 H50A 0.9600
C50 H50B 0.9600
C50 H50C 0.9600
C51 H51A 0.9600
C51 H51B 0.9600
C51 H51C 0.9600
C52 H52A 0.9600
C52 H52B 0.9600
C52 H52C 0.9600
C53 C55 1.505(10)
C53 C54 1.511(11)
C53 C56 1.526(10)
C54 H54A 0.9600
C54 H54B 0.9600
C54 H54C 0.9600
C55 H55A 0.9600
C55 H55B 0.9600
C55 H55C 0.9600
C56 H56A 0.9600
C56 H56B 0.9600
C56 H56C 0.9600

loop_
_geom_torsion_atom_site_label_1
_geom_torsion_atom_site_label_2
_geom_torsion_atom_site_label_3
_geom_torsion_atom_site_label_4
_geom_torsion
C11 Sn1 Sn2 C23 178.6(3)
C15 Sn1 Sn2 C23 -66.9(3)
Fe1 Sn1 Sn2 C23 56.6(3)
C11 Sn1 Sn2 C19 -37.7(4)
C15 Sn1 Sn2 C19 76.8(4)
Fe1 Sn1 Sn2 C19 -159.8(3)
C11 Sn1 Sn2 Cl1 71.4(2)
C15 Sn1 Sn2 Cl1 -174.1(2)
Fe1 Sn1 Sn2 Cl1 -50.63(7)
C11 Sn1 Fe1 C10 164.0(3)
C15 Sn1 Fe1 C10 41.7(3)
Sn2 Sn1 Fe1 C10 -75.7(2)
C11 Sn1 Fe1 C9 70.3(4)
C15 Sn1 Fe1 C9 -52.0(4)
Sn2 Sn1 Fe1 C9 -169.4(3)
C11 Sn1 Fe1 C4 -27.3(4)
C15 Sn1 Fe1 C4 -149.7(4)
Sn2 Sn1 Fe1 C4 92.9(3)
C11 Sn1 Fe1 C5 -25.4(5)
C15 Sn1 Fe1 C5 -147.7(5)
Sn2 Sn1 Fe1 C5 94.9(4)
C11 Sn1 Fe1 C2 -95.4(3)
C15 Sn1 Fe1 C2 142.3(3)
Sn2 Sn1 Fe1 C2 24.9(2)
C11 Sn1 Fe1 C3 -62.0(3)
C15 Sn1 Fe1 C3 175.6(3)
Sn2 Sn1 Fe1 C3 58.3(2)
C11 Sn1 Fe1 C1 -97.1(4)
C15 Sn1 Fe1 C1 140.6(4)
Sn2 Sn1 Fe1 C1 23.2(4)
C6 Si1 C1 C5 54.2(9)
C7 Si1 C1 C5 -70.0(9)
C8 Si1 C1 C5 172.6(9)
C6 Si1 C1 C2 -131.8(7)
C7 Si1 C1 C2 104.0(9)
C8 Si1 C1 C2 -13.5(9)
C6 Si1 C1 Fe1 -38.6(7)
C7 Si1 C1 Fe1 -162.8(7)
C8 Si1 C1 Fe1 79.7(8)
C10 Fe1 C1 C5 -142.7(5)
C9 Fe1 C1 C5 -45.2(7)
C4 Fe1 C1 C5 37.2(5)
C2 Fe1 C1 C5 116.6(7)
C3 Fe1 C1 C5 80.2(5)
Sn1 Fe1 C1 C5 119.1(5)
C10 Fe1 C1 C2 100.7(5)
C9 Fe1 C1 C2 -161.8(5)
C4 Fe1 C1 C2 -79.4(5)
C5 Fe1 C1 C2 -116.6(7)
C3 Fe1 C1 C2 -36.3(4)
Sn1 Fe1 C1 C2 2.5(6)
C10 Fe1 C1 Si1 -21.2(5)
C9 Fe1 C1 Si1 76.3(6)
C4 Fe1 C1 Si1 158.7(6)
C5 Fe1 C1 Si1 121.5(8)
C2 Fe1 C1 Si1 -121.9(7)
C3 Fe1 C1 Si1 -158.3(6)
Sn1 Fe1 C1 Si1 -119.4(4)
C5 C1 C2 C3 1.3(8)
Si1 C1 C2 C3 -173.6(5)
Fe1 C1 C2 C3 61.2(5)
C5 C1 C2 Fe1 -59.9(5)
Si1 C1 C2 Fe1 125.1(6)
C10 Fe1 C2 C3 156.2(5)
C9 Fe1 C2 C3 -69.7(11)
C4 Fe1 C2 C3 -37.7(4)
C5 Fe1 C2 C3 -81.2(5)
C1 Fe1 C2 C3 -119.6(6)
Sn1 Fe1 C2 C3 61.9(4)
C10 Fe1 C2 C1 -84.2(5)
C9 Fe1 C2 C1 49.9(11)
C4 Fe1 C2 C1 81.9(5)
C5 Fe1 C2 C1 38.4(4)
C3 Fe1 C2 C1 119.6(6)
Sn1 Fe1 C2 C1 -178.5(4)
C1 C2 C3 C4 -1.8(8)
Fe1 C2 C3 C4 59.4(5)
C1 C2 C3 Fe1 -61.3(5)
C10 Fe1 C3 C2 -33.5(6)
C9 Fe1 C3 C2 155.5(5)
C4 Fe1 C3 C2 118.5(6)
C5 Fe1 C3 C2 80.5(5)
C1 Fe1 C3 C2 37.4(4)
Sn1 Fe1 C3 C2 -121.9(4)
C10 Fe1 C3 C4 -152.0(5)
C9 Fe1 C3 C4 37.0(7)
C5 Fe1 C3 C4 -38.0(5)
C2 Fe1 C3 C4 -118.5(6)
C1 Fe1 C3 C4 -81.1(5)
Sn1 Fe1 C3 C4 119.6(5)
C2 C3 C4 C5 1.6(9)
Fe1 C3 C4 C5 61.6(6)
C2 C3 C4 Fe1 -60.1(5)
C10 Fe1 C4 C5 -36.9(14)
C9 Fe1 C4 C5 89.1(6)
C2 Fe1 C4 C5 -80.7(5)
C3 Fe1 C4 C5 -117.8(8)
C1 Fe1 C4 C5 -37.1(5)
Sn1 Fe1 C4 C5 178.2(5)
C10 Fe1 C4 C3 80.9(12)
C9 Fe1 C4 C3 -153.1(5)
C5 Fe1 C4 C3 117.8(8)
C2 Fe1 C4 C3 37.0(4)
C1 Fe1 C4 C3 80.7(5)
Sn1 Fe1 C4 C3 -64.0(5)
C3 C4 C5 C1 -0.8(10)
Fe1 C4 C5 C1 61.4(6)
C3 C4 C5 Fe1 -62.2(6)
C2 C1 C5 C4 -0.3(9)
Si1 C1 C5 C4 174.7(6)
Fe1 C1 C5 C4 -60.2(6)
C2 C1 C5 Fe1 59.9(5)
Si1 C1 C5 Fe1 -125.1(6)
C10 Fe1 C5 C4 165.7(6)
C9 Fe1 C5 C4 -95.9(6)
C2 Fe1 C5 C4 80.4(6)
C3 Fe1 C5 C4 37.9(5)
C1 Fe1 C5 C4 119.2(8)
Sn1 Fe1 C5 C4 -3.0(8)
C10 Fe1 C5 C1 46.5(6)
C9 Fe1 C5 C1 144.9(5)
C4 Fe1 C5 C1 -119.2(8)
C2 Fe1 C5 C1 -38.9(4)
C3 Fe1 C5 C1 -81.3(5)
Sn1 Fe1 C5 C1 -122.2(4)
C10 Fe1 C9 O1 148(16)
C4 Fe1 C9 O1 -16(16)
C5 Fe1 C9 O1 24(16)
C2 Fe1 C9 O1 13(16)
C3 Fe1 C9 O1 -38(16)
C1 Fe1 C9 O1 50(16)
Sn1 Fe1 C9 O1 -121(16)
C9 Fe1 C10 O2 -102(8)
C4 Fe1 C10 O2 25(8)
C5 Fe1 C10 O2 -2(8)
C2 Fe1 C10 O2 64(8)
C3 Fe1 C10 O2 85(8)
C1 Fe1 C10 O2 25(8)
Sn1 Fe1 C10 O2 171(8)
C15 Sn1 C11 C14 -43.4(7)
Fe1 Sn1 C11 C14 -169.3(5)
Sn2 Sn1 C11 C14 68.2(6)
C15 Sn1 C11 C12 -163.8(6)
Fe1 Sn1 C11 C12 70.4(6)
Sn2 Sn1 C11 C12 -52.1(6)
C15 Sn1 C11 C13 76.6(6)
Fe1 Sn1 C11 C13 -49.3(6)
Sn2 Sn1 C11 C13 -171.8(6)
C11 Sn1 C15 C16 -167.0(7)
Fe1 Sn1 C15 C16 -43.1(7)
Sn2 Sn1 C15 C16 78.6(7)
C11 Sn1 C15 C18 -46.6(7)
Fe1 Sn1 C15 C18 77.3(7)
Sn2 Sn1 C15 C18 -161.0(6)
C11 Sn1 C15 C17 72.3(7)
Fe1 Sn1 C15 C17 -163.8(6)
Sn2 Sn1 C15 C17 -42.0(7)
C23 Sn2 C19 C22 -35.3(8)
Cl1 Sn2 C19 C22 68.0(7)
Sn1 Sn2 C19 C22 179.6(6)
C23 Sn2 C19 C21 86.2(7)
Cl1 Sn2 C19 C21 -170.5(7)
Sn1 Sn2 C19 C21 -58.8(8)
C23 Sn2 C19 C20 -153.2(7)
Cl1 Sn2 C19 C20 -49.9(7)
Sn1 Sn2 C19 C20 61.8(7)
C19 Sn2 C23 C25 -177.6(7)
Cl1 Sn2 C23 C25 79.6(7)
Sn1 Sn2 C23 C25 -30.1(8)
C19 Sn2 C23 C24 61.4(7)
Cl1 Sn2 C23 C24 -41.4(6)
Sn1 Sn2 C23 C24 -151.0(5)
C19 Sn2 C23 C26 -58.0(7)
Cl1 Sn2 C23 C26 -160.8(6)
Sn1 Sn2 C23 C26 89.5(6)
C41 Sn3 Sn4 C49 67.0(3)
C45 Sn3 Sn4 C49 -179.3(3)
Fe2 Sn3 Sn4 C49 -57.7(2)
C41 Sn3 Sn4 C53 -75.9(3)
C45 Sn3 Sn4 C53 37.7(3)
Fe2 Sn3 Sn4 C53 159.3(2)
C41 Sn3 Sn4 Cl2 174.4(2)
C45 Sn3 Sn4 Cl2 -71.89(19)
Fe2 Sn3 Sn4 Cl2 49.71(6)
C41 Sn3 Fe2 C39 -41.0(3)
C45 Sn3 Fe2 C39 -164.4(3)
Sn4 Sn3 Fe2 C39 77.7(2)
C41 Sn3 Fe2 C40 53.0(3)
C45 Sn3 Fe2 C40 -70.4(3)
Sn4 Sn3 Fe2 C40 171.8(3)
C41 Sn3 Fe2 C35 146.5(4)
C45 Sn3 Fe2 C35 23.1(4)
Sn4 Sn3 Fe2 C35 -94.8(4)
C41 Sn3 Fe2 C32 -140.5(3)
C45 Sn3 Fe2 C32 96.1(3)
Sn4 Sn3 Fe2 C32 -21.7(2)
C41 Sn3 Fe2 C34 151.0(3)
C45 Sn3 Fe2 C34 27.6(3)
Sn4 Sn3 Fe2 C34 -90.3(2)
C41 Sn3 Fe2 C31 -138.3(5)
C45 Sn3 Fe2 C31 98.3(5)
Sn4 Sn3 Fe2 C31 -19.6(4)
C41 Sn3 Fe2 C33 -173.9(3)
C45 Sn3 Fe2 C33 62.7(3)
Sn4 Sn3 Fe2 C33 -55.2(2)
C38 Si2 C31 C35 74.4(9)
C37 Si2 C31 C35 -48.4(9)
C36 Si2 C31 C35 -167.8(8)
C38 Si2 C31 C32 -100.1(9)
C37 Si2 C31 C32 137.1(7)
C36 Si2 C31 C32 17.7(8)
C38 Si2 C31 Fe2 166.8(7)
C37 Si2 C31 Fe2 44.0(7)
C36 Si2 C31 Fe2 -75.4(6)
C39 Fe2 C31 C35 144.9(5)
C40 Fe2 C31 C35 47.6(6)
C32 Fe2 C31 C35 -115.5(7)
C34 Fe2 C31 C35 -36.8(5)
C33 Fe2 C31 C35 -79.1(5)
Sn3 Fe2 C31 C35 -118.7(5)
C39 Fe2 C31 C32 -99.6(5)
C40 Fe2 C31 C32 163.1(4)
C35 Fe2 C31 C32 115.5(7)
C34 Fe2 C31 C32 78.7(5)
C33 Fe2 C31 C32 36.3(4)
Sn3 Fe2 C31 C32 -3.2(7)
C39 Fe2 C31 Si2 22.8(5)
C40 Fe2 C31 Si2 -74.5(6)
C35 Fe2 C31 Si2 -122.1(7)
C32 Fe2 C31 Si2 122.4(7)
C34 Fe2 C31 Si2 -158.9(6)
C33 Fe2 C31 Si2 158.7(6)
Sn3 Fe2 C31 Si2 119.2(4)
C35 C31 C32 C33 -1.2(8)
Si2 C31 C32 C33 174.3(5)
Fe2 C31 C32 C33 -61.7(5)
C35 C31 C32 Fe2 60.4(5)
Si2 C31 C32 Fe2 -124.1(6)
C39 Fe2 C32 C33 -155.7(4)
C40 Fe2 C32 C33 75.7(10)
C35 Fe2 C32 C33 80.6(4)
C34 Fe2 C32 C33 36.9(4)
C31 Fe2 C32 C33 119.6(6)
Sn3 Fe2 C32 C33 -62.2(4)
C39 Fe2 C32 C31 84.8(5)
C40 Fe2 C32 C31 -43.8(10)
C35 Fe2 C32 C31 -39.0(4)
C34 Fe2 C32 C31 -82.7(5)
C33 Fe2 C32 C31 -119.6(6)
Sn3 Fe2 C32 C31 178.2(4)
C31 C32 C33 C34 1.7(8)
Fe2 C32 C33 C34 -59.3(5)
C31 C32 C33 Fe2 61.0(5)
C39 Fe2 C33 C32 33.7(6)
C40 Fe2 C33 C32 -152.6(4)
C35 Fe2 C33 C32 -80.6(4)
C34 Fe2 C33 C32 -119.3(6)
C31 Fe2 C33 C32 -37.4(4)
Sn3 Fe2 C33 C32 123.2(4)
C39 Fe2 C33 C34 153.1(5)
C40 Fe2 C33 C34 -33.3(6)
C35 Fe2 C33 C34 38.7(4)
C32 Fe2 C33 C34 119.3(6)
C31 Fe2 C33 C34 81.9(5)
Sn3 Fe2 C33 C34 -117.5(4)
C32 C33 C34 C35 -1.4(8)
Fe2 C33 C34 C35 -60.6(5)
C32 C33 C34 Fe2 59.2(5)
C39 Fe2 C34 C33 -75.5(10)
C40 Fe2 C34 C33 156.0(5)
C35 Fe2 C34 C33 -117.0(6)
C32 Fe2 C34 C33 -36.7(4)
C31 Fe2 C34 C33 -80.4(5)
Sn3 Fe2 C34 C33 67.1(4)
C39 Fe2 C34 C35 41.5(11)
C40 Fe2 C34 C35 -87.0(5)
C32 Fe2 C34 C35 80.2(5)
C31 Fe2 C34 C35 36.6(4)
C33 Fe2 C34 C35 117.0(6)
Sn3 Fe2 C34 C35 -175.9(4)
C32 C31 C35 C34 0.3(8)
Si2 C31 C35 C34 -175.2(5)
Fe2 C31 C35 C34 61.1(5)
C32 C31 C35 Fe2 -60.8(5)
Si2 C31 C35 Fe2 123.7(6)
C33 C34 C35 C31 0.7(9)
Fe2 C34 C35 C31 -61.5(6)
C33 C34 C35 Fe2 62.2(5)
C39 Fe2 C35 C31 -44.0(6)
C40 Fe2 C35 C31 -142.2(5)
C32 Fe2 C35 C31 39.5(4)
C34 Fe2 C35 C31 120.1(7)
C33 Fe2 C35 C31 82.2(5)
Sn3 Fe2 C35 C31 127.0(4)
C39 Fe2 C35 C34 -164.0(5)
C40 Fe2 C35 C34 97.7(5)
C32 Fe2 C35 C34 -80.6(5)
C31 Fe2 C35 C34 -120.1(7)
C33 Fe2 C35 C34 -37.9(4)
Sn3 Fe2 C35 C34 6.9(7)
C40 Fe2 C39 O3 105(8)
C35 Fe2 C39 O3 6(8)
C32 Fe2 C39 O3 -59(8)
C34 Fe2 C39 O3 -24(8)
C31 Fe2 C39 O3 -20(8)
C33 Fe2 C39 O3 -80(8)
Sn3 Fe2 C39 O3 -168(8)
C39 Fe2 C40 O4 -123(13)
C35 Fe2 C40 O4 2(13)
C32 Fe2 C40 O4 7(14)
C34 Fe2 C40 O4 42(13)
C31 Fe2 C40 O4 -26(14)
C33 Fe2 C40 O4 62(14)
Sn3 Fe2 C40 O4 147(13)
C45 Sn3 C41 C44 -71.0(7)
Fe2 Sn3 C41 C44 163.7(6)
Sn4 Sn3 C41 C44 40.7(7)
C45 Sn3 C41 C43 165.5(7)
Fe2 Sn3 C41 C43 40.2(7)
Sn4 Sn3 C41 C43 -82.8(7)
C45 Sn3 C41 C42 46.7(6)
Fe2 Sn3 C41 C42 -78.6(6)
Sn4 Sn3 C41 C42 158.4(6)
C41 Sn3 C45 C48 41.0(6)
Fe2 Sn3 C45 C48 168.1(5)
Sn4 Sn3 C45 C48 -70.1(5)
C41 Sn3 C45 C46 161.2(5)
Fe2 Sn3 C45 C46 -71.7(5)
Sn4 Sn3 C45 C46 50.1(5)
C41 Sn3 C45 C47 -79.5(6)
Fe2 Sn3 C45 C47 47.6(6)
Sn4 Sn3 C45 C47 169.4(5)
C53 Sn4 C49 C50 176.1(6)
Cl2 Sn4 C49 C50 -80.5(6)
Sn3 Sn4 C49 C50 29.3(7)
C53 Sn4 C49 C51 57.3(6)
Cl2 Sn4 C49 C51 160.6(5)
Sn3 Sn4 C49 C51 -89.5(6)
C53 Sn4 C49 C52 -63.9(6)
Cl2 Sn4 C49 C52 39.5(6)
Sn3 Sn4 C49 C52 149.3(5)
C49 Sn4 C53 C55 32.9(7)
Cl2 Sn4 C53 C55 -71.0(6)
Sn3 Sn4 C53 C55 177.0(5)
C49 Sn4 C53 C54 -87.9(6)
Cl2 Sn4 C53 C54 168.2(5)
Sn3 Sn4 C53 C54 56.2(6)
C49 Sn4 C53 C56 151.7(5)
Cl2 Sn4 C53 C56 47.8(6)
Sn3 Sn4 C53 C56 -64.2(6)
